data_2238377
loop_
_publ_author_name
'Chetioui, Souheyla'
'Boudraa, Issam'
'Bouacida, Sofiane'
'Bouchoul, Abdelkader'
'Bouaoud, Salah Eddine'

_publ_section_title
;
 (<i>E</i>)-1-[(2,4,6-Tribromophenyl)diazenyl]naphthalen-2-ol
;
_journal_coeditor_code IS5290
_journal_issue 8
_journal_name_full 'Acta Crystallographica Section E'
_journal_page_first o1250
_journal_paper_doi 10.1107/S1600536813018977
_journal_volume 69
_journal_year 2013
_chemical_formula_iupac 'C16 H9 Br3 N2 O'
_chemical_formula_moiety 'C16 H9 Br3 N2 O'
_chemical_formula_sum 'C16 H9 Br3 N2 O'
_chemical_formula_weight 484.98
_chemical_melting_point 422
_chemical_name_common (E)-1-((2,4,6-tribromophenyl)diazenyl)naphthalen-2-ol.
_chemical_name_systematic
;
(<i>E</i>)-1-[(2,4,6-Tribromophenyl)diazenyl]naphthalen-2-ol
;
_space_group_IT_number 19
_symmetry_cell_setting orthorhombic
_symmetry_space_group_name_Hall 'P 2ac 2ab'
_symmetry_space_group_name_H-M 'P 21 21 21'
_atom_sites_solution_hydrogens geom
_atom_sites_solution_primary direct
_atom_sites_solution_secondary difmap
_audit_creation_method SHELXL97
_cell_angle_alpha 90
_cell_angle_beta 90
_cell_angle_gamma 90
_cell_formula_units_Z 4
_cell_length_a 3.9904(11)
_cell_length_b 15.689(4)
_cell_length_c 24.580(7)
_cell_measurement_reflns_used 2052
_cell_measurement_temperature 293(2)
_cell_measurement_theta_max 28.64
_cell_measurement_theta_min 3.12
_cell_volume 1538.8(7)
_computing_cell_refinement 'SAINT (Bruker, 2006)'
_computing_data_collection 'APEX2 (Bruker, 2006)'
_computing_data_reduction 'SAINT (Bruker, 2006)'
_computing_molecular_graphics 'ORTEP-3 for Windows (Farrugia, 2012)'
_computing_publication_material 'WinGX (Farrugia, 2012)'
_computing_structure_refinement 'SHELXL97 (Sheldrick, 2008)'
_computing_structure_solution 'SHELXS97 (Sheldrick, 2008)'
_diffrn_ambient_temperature 293(2)
_diffrn_measured_fraction_theta_full 0.983
_diffrn_measured_fraction_theta_max 0.983
_diffrn_measurement_device_type 'Bruker APEXII CCD'
_diffrn_measurement_method '\f and \w scans'
_diffrn_radiation_monochromator graphite
_diffrn_radiation_source 'fine-focus sealed tube'
_diffrn_radiation_type MoK\a
_diffrn_radiation_wavelength 0.71073
_diffrn_reflns_av_R_equivalents 0.0464
_diffrn_reflns_av_sigmaI/netI 0.0564
_diffrn_reflns_limit_h_max 5
_diffrn_reflns_limit_h_min -5
_diffrn_reflns_limit_k_max 20
_diffrn_reflns_limit_k_min -20
_diffrn_reflns_limit_l_max 32
_diffrn_reflns_limit_l_min -32
_diffrn_reflns_number 13143
_diffrn_reflns_theta_full 25.00
_diffrn_reflns_theta_max 28.29
_diffrn_reflns_theta_min 2.1
_exptl_absorpt_coefficient_mu 7.866
_exptl_absorpt_correction_T_max 0.3318
_exptl_absorpt_correction_T_min 0.2439
_exptl_absorpt_correction_type multi-scan
_exptl_absorpt_process_details '(SADABS; Sheldrick, 2004)'
_exptl_crystal_colour red
_exptl_crystal_density_diffrn 2.093
_exptl_crystal_density_method 'not measured'
_exptl_crystal_description prism
_exptl_crystal_F_000 928
_exptl_crystal_size_max 0.03
_exptl_crystal_size_mid 0.02
_exptl_crystal_size_min 0.02
_refine_diff_density_max 0.437
_refine_diff_density_min -0.436
_refine_ls_abs_structure_details 'Flack (1983), 1553 Friedel pairs'
_refine_ls_abs_structure_Flack 0.004(13)
_refine_ls_extinction_method none
_refine_ls_goodness_of_fit_ref 0.962
_refine_ls_hydrogen_treatment constr
_refine_ls_matrix_type full
_refine_ls_number_parameters 199
_refine_ls_number_reflns 3841
_refine_ls_number_restraints 0
_refine_ls_restrained_S_all 0.962
_refine_ls_R_factor_all 0.0568
_refine_ls_R_factor_gt 0.0338
_refine_ls_shift/su_max 0.000
_refine_ls_shift/su_mean 0.000
_refine_ls_structure_factor_coef Fsqd
_refine_ls_weighting_details 'calc w=1/[\s^2^(Fo^2^)+(0.0241P)^2^+0.0000P] where P=(Fo^2^+2Fc^2^)/3'
_refine_ls_weighting_scheme calc
_refine_ls_wR_factor_gt 0.0609
_refine_ls_wR_factor_ref 0.0663
_reflns_number_gt 2910
_reflns_number_total 3841
_reflns_threshold_expression I>2\s(I)
_cod_data_source_file is5290.cif
_cod_data_source_block I
_cod_database_code 2238377
_cod_database_fobs_code 2238377

loop_
_symmetry_equiv_pos_as_xyz
'x, y, z'
1/2-x,-y,1/2+z
1/2+x,1/2-y,-z
-x,1/2+y,1/2-z

loop_
_atom_site_aniso_label
_atom_site_aniso_U_11
_atom_site_aniso_U_22
_atom_site_aniso_U_33
_atom_site_aniso_U_12
_atom_site_aniso_U_13
_atom_site_aniso_U_23
Br1 0.0446(2) 0.0286(2) 0.0405(2) -0.0047(2) 0.0045(2) 0.0003(2)
Br2 0.0505(3) 0.0582(3) 0.0356(2) -0.0074(2) -0.0023(2) -0.0136(2)
Br3 0.0867(4) 0.0324(2) 0.0481(2) -0.0006(3) 0.0002(3) 0.0081(2)
O1 0.072(2) 0.0408(16) 0.0409(16) 0.0086(18) -0.0086(17) 0.0069(13)
N1 0.045(2) 0.0281(16) 0.0324(16) -0.0006(16) 0.0006(17) -0.0034(13)
N2 0.035(2) 0.0328(16) 0.0273(14) -0.0046(16) 0.0039(14) -0.0007(13)
C1 0.031(2) 0.0277(18) 0.0324(19) 0.0023(18) 0.0052(18) -0.0024(15)
C2 0.031(2) 0.0263(17) 0.0339(18) 0.0023(16) 0.0058(19) -0.0031(16)
C3 0.036(2) 0.033(2) 0.031(2) 0.0011(19) 0.0048(18) 0.0007(16)
C4 0.031(2) 0.041(2) 0.0306(19) 0.000(2) 0.0028(19) -0.0106(17)
C5 0.047(3) 0.028(2) 0.037(2) -0.0053(19) 0.0080(19) -0.0072(16)
C6 0.042(2) 0.0272(18) 0.0318(19) 0.001(2) 0.0068(19) 0.0040(16)
C7 0.033(2) 0.035(2) 0.0241(18) -0.0030(19) 0.0019(17) 0.0007(16)
C8 0.045(3) 0.036(2) 0.035(2) -0.002(2) 0.001(2) 0.0053(17)
C9 0.044(3) 0.056(3) 0.0297(19) -0.002(2) -0.005(2) 0.0108(19)
C10 0.048(3) 0.059(3) 0.0240(18) -0.013(3) 0.0018(18) -0.0022(19)
C11 0.037(2) 0.045(2) 0.0245(19) -0.011(2) 0.0032(18) -0.0023(18)
C12 0.028(2) 0.0331(19) 0.0286(18) -0.0085(19) 0.0068(17) -0.0003(15)
C13 0.040(3) 0.038(2) 0.0301(19) -0.002(2) 0.0008(18) -0.0044(16)
C14 0.052(3) 0.036(2) 0.045(2) 0.005(2) 0.006(2) -0.0030(19)
C15 0.048(3) 0.041(2) 0.057(3) -0.004(2) 0.013(3) -0.015(2)
C16 0.054(3) 0.053(3) 0.034(2) -0.014(2) 0.006(2) -0.016(2)

loop_
_atom_site_type_symbol
_atom_site_label
_atom_site_fract_x
_atom_site_fract_y
_atom_site_fract_z
_atom_site_U_iso_or_equiv
_atom_site_thermal_displace_type
_atom_site_occupancy
Br Br1 -0.12633(11) -0.15833(2) 0.00161(2) 0.03790(10) Uani 1.000
Br Br2 0.51026(12) 0.09227(3) 0.12476(2) 0.0481(2) Uani 1.000
Br Br3 0.12463(15) 0.17248(3) -0.08940(2) 0.0557(2) Uani 1.000
O O1 -0.4121(9) 0.02557(17) -0.18018(11) 0.0512(10) Uani 1.000
N N1 -0.0964(9) -0.01183(18) -0.09266(12) 0.0352(10) Uani 1.000
N N2 -0.0368(8) -0.08820(18) -0.10973(11) 0.0317(10) Uani 1.000
C C1 0.0433(10) 0.0081(2) -0.04134(14) 0.0304(11) Uani 1.000
C C2 0.0607(9) -0.0479(2) 0.00323(14) 0.0304(11) Uani 1.000
C C3 0.2004(11) -0.0226(2) 0.05163(14) 0.0333(12) Uani 1.000
C C4 0.3199(11) 0.0592(2) 0.05766(15) 0.0342(11) Uani 1.000
C C5 0.2983(11) 0.1171(2) 0.01563(15) 0.0373(14) Uani 1.000
C C6 0.1572(11) 0.0906(2) -0.03316(14) 0.0337(11) Uani 1.000
C C7 -0.1725(10) -0.1097(2) -0.15902(14) 0.0307(11) Uani 1.000
C C8 -0.3485(12) -0.0537(3) -0.19353(15) 0.0387(14) Uani 1.000
C C9 -0.4639(11) -0.0836(3) -0.24475(15) 0.0432(15) Uani 1.000
C C10 -0.4111(11) -0.1653(3) -0.25976(14) 0.0437(15) Uani 1.000
C C11 -0.2321(11) -0.2247(3) -0.22725(14) 0.0355(11) Uani 1.000
C C12 -0.1079(10) -0.1969(2) -0.17622(14) 0.0299(11) Uani 1.000
C C13 0.0637(11) -0.2558(2) -0.14376(15) 0.0360(14) Uani 1.000
C C14 0.1125(12) -0.3377(2) -0.16128(16) 0.0443(14) Uani 1.000
C C15 -0.0059(13) -0.3643(3) -0.21170(17) 0.0487(16) Uani 1.000
C C16 -0.1756(13) -0.3094(3) -0.24383(16) 0.0470(16) Uani 1.000
H H1 -0.33456 0.03546 -0.14993 0.0768 Uiso 1.000
H H3 0.21435 -0.06078 0.08045 0.0402 Uiso 1.000
H H5 0.37633 0.17259 0.01985 0.0449 Uiso 1.000
H H9 -0.57652 -0.04673 -0.26807 0.0520 Uiso 1.000
H H10 -0.49596 -0.18353 -0.29301 0.0524 Uiso 1.000
H H13 0.14544 -0.23913 -0.10996 0.0432 Uiso 1.000
H H14 0.22647 -0.37609 -0.13916 0.0531 Uiso 1.000
H H15 0.03174 -0.41991 -0.22331 0.0588 Uiso 1.000
H H16 -0.25621 -0.32774 -0.27734 0.0563 Uiso 1.000

loop_
_atom_type_symbol
_atom_type_description
_atom_type_scat_dispersion_real
_atom_type_scat_dispersion_imag
_atom_type_scat_source
C C 0.0033 0.0016 'International Tables Vol C Tables 4.2.6.8 and 6.1.1.4'
H H 0 0 'International Tables Vol C Tables 4.2.6.8 and 6.1.1.4'
N N 0.0061 0.0033 'International Tables Vol C Tables 4.2.6.8 and 6.1.1.4'
O O 0.0106 0.006 'International Tables Vol C Tables 4.2.6.8 and 6.1.1.4'
Br Br -0.2901 2.4595 'International Tables Vol C Tables 4.2.6.8 and 6.1.1.4'

loop_
_geom_angle_atom_site_label_1
_geom_angle_atom_site_label_2
_geom_angle_atom_site_label_3
_geom_angle
_geom_angle_publ_flag
C8 O1 H1 109.00 no
N2 N1 C1 115.0(3) no
N1 N2 C7 116.3(3) no
N1 C1 C2 125.2(3) no
C2 C1 C6 117.0(3) no
N1 C1 C6 117.7(3) no
Br1 C2 C3 116.4(2) no
C1 C2 C3 121.0(3) no
Br1 C2 C1 122.5(3) no
C2 C3 C4 120.2(3) no
Br2 C4 C5 119.9(3) no
C3 C4 C5 120.8(3) no
Br2 C4 C3 119.3(3) no
C4 C5 C6 118.4(3) no
Br3 C6 C5 117.1(2) no
C1 C6 C5 122.5(3) no
Br3 C6 C1 120.4(3) no
N2 C7 C12 114.8(3) no
C8 C7 C12 120.0(3) no
N2 C7 C8 125.2(3) no
O1 C8 C9 118.2(4) no
C7 C8 C9 119.3(4) no
O1 C8 C7 122.5(3) no
C8 C9 C10 120.3(4) no
C9 C10 C11 123.2(4) no
C10 C11 C16 122.5(4) no
C12 C11 C16 119.4(4) no
C10 C11 C12 118.2(4) no
C7 C12 C13 122.8(3) no
C11 C12 C13 118.2(3) no
C7 C12 C11 119.0(3) no
C12 C13 C14 120.7(3) no
C13 C14 C15 120.9(4) no
C14 C15 C16 120.0(4) no
C11 C16 C15 120.9(4) no
C2 C3 H3 120.00 no
C4 C3 H3 120.00 no
C4 C5 H5 121.00 no
C6 C5 H5 121.00 no
C8 C9 H9 120.00 no
C10 C9 H9 120.00 no
C9 C10 H10 118.00 no
C11 C10 H10 118.00 no
C12 C13 H13 120.00 no
C14 C13 H13 120.00 no
C13 C14 H14 120.00 no
C15 C14 H14 120.00 no
C14 C15 H15 120.00 no
C16 C15 H15 120.00 no
C11 C16 H16 120.00 no
C15 C16 H16 120.00 no

loop_
_geom_bond_atom_site_label_1
_geom_bond_atom_site_label_2
_geom_bond_distance
_geom_bond_publ_flag
Br1 C2 1.887(3) no
Br2 C4 1.889(4) no
Br3 C6 1.892(3) no
O1 C8 1.311(5) no
O1 H1 0.8200 no
N1 N2 1.292(4) no
N1 C1 1.414(5) no
N2 C7 1.369(5) no
C1 C2 1.406(5) no
C1 C6 1.387(5) no
C2 C3 1.373(5) no
C3 C4 1.377(5) no
C4 C5 1.378(5) no
C5 C6 1.389(5) no
C7 C8 1.409(6) no
C7 C12 1.455(5) no
C8 C9 1.420(6) no
C9 C10 1.350(7) no
C10 C11 1.420(6) no
C11 C16 1.408(7) no
C11 C12 1.418(5) no
C12 C13 1.400(5) no
C13 C14 1.369(5) no
C14 C15 1.390(6) no
C15 C16 1.351(7) no
C3 H3 0.9300 no
C5 H5 0.9300 no
C9 H9 0.9300 no
C10 H10 0.9300 no
C13 H13 0.9300 no
C14 H14 0.9300 no
C15 H15 0.9300 no
C16 H16 0.9300 no

loop_
_geom_hbond_atom_site_label_D
_geom_hbond_atom_site_label_H
_geom_hbond_atom_site_label_A
_geom_hbond_distance_DH
_geom_hbond_distance_HA
_geom_hbond_distance_DA
_geom_hbond_angle_DHA
_geom_hbond_publ_flag
O1 H1 N1 0.82 1.85 2.561(4) 144 yes

loop_
_geom_torsion_atom_site_label_1
_geom_torsion_atom_site_label_2
_geom_torsion_atom_site_label_3
_geom_torsion_atom_site_label_4
_geom_torsion
_geom_torsion_publ_flag
C1 N1 N2 C7 179.2(3) no
N2 N1 C1 C2 -38.6(5) no
N2 N1 C1 C6 144.9(4) no
N1 N2 C7 C8 4.8(6) no
N1 N2 C7 C12 -178.4(3) no
N1 C1 C2 Br1 -3.5(5) no
N1 C1 C2 C3 -179.8(4) no
C6 C1 C2 Br1 173.1(3) no
C6 C1 C2 C3 -3.2(6) no
N1 C1 C6 Br3 -0.1(5) no
N1 C1 C6 C5 179.9(4) no
C2 C1 C6 Br3 -176.9(3) no
C2 C1 C6 C5 3.1(6) no
Br1 C2 C3 C4 -175.1(3) no
C1 C2 C3 C4 1.4(6) no
C2 C3 C4 Br2 179.9(3) no
C2 C3 C4 C5 0.7(6) no
Br2 C4 C5 C6 179.9(3) no
C3 C4 C5 C6 -0.8(6) no
C4 C5 C6 Br3 178.9(3) no
C4 C5 C6 C1 -1.1(6) no
N2 C7 C8 O1 -3.0(7) no
N2 C7 C8 C9 177.3(4) no
C12 C7 C8 O1 -179.7(4) no
C12 C7 C8 C9 0.6(6) no
N2 C7 C12 C11 -178.7(3) no
N2 C7 C12 C13 3.3(6) no
C8 C7 C12 C11 -1.6(6) no
C8 C7 C12 C13 -179.6(4) no
O1 C8 C9 C10 -178.5(4) no
C7 C8 C9 C10 1.3(7) no
C8 C9 C10 C11 -2.1(7) no
C9 C10 C11 C12 1.0(6) no
C9 C10 C11 C16 -179.2(4) no
C10 C11 C12 C7 0.9(6) no
C10 C11 C12 C13 179.0(4) no
C16 C11 C12 C7 -179.0(4) no
C16 C11 C12 C13 -0.9(6) no
C10 C11 C16 C15 -179.6(4) no
C12 C11 C16 C15 0.2(7) no
C7 C12 C13 C14 178.7(4) no
C11 C12 C13 C14 0.7(6) no
C12 C13 C14 C15 0.2(7) no
C13 C14 C15 C16 -0.9(7) no
C14 C15 C16 C11 0.7(7) no
